data_4315979
loop_
_publ_author_name
'Richard D. Adams'
'William C. Pearl'

_publ_section_title
;
 Reactions of the Platinum (Tri-tert-butylphosphine) Group with Bridging
 SbPh2 Ligands in Rhenium-Antimony Carbonyl Complexes
;
_journal_name_full 'Inorganic Chemistry'
_journal_page_first 6188
_journal_page_last 6195
_journal_paper_doi 10.1021/ic1008335
_journal_volume 49
_journal_year 2010
_chemical_formula_sum 'C44 H64 O8 P2 Pt Re2 Sb2'
_chemical_formula_weight 1593.88
_chemical_name_systematic
; 
 ? 
;
_space_group_IT_number 14
_symmetry_cell_setting monoclinic
_symmetry_space_group_name_Hall '-P 2yn'
_symmetry_space_group_name_H-M 'P 1 21/n 1'
_atom_sites_solution_hydrogens geom
_atom_sites_solution_primary direct
_atom_sites_solution_secondary difmap
_audit_creation_method SHELXL-97
_cell_angle_alpha 90.00
_cell_angle_beta 98.4430(10)
_cell_angle_gamma 90.00
_cell_formula_units_Z 4
_cell_length_a 9.7180(5)
_cell_length_b 36.1259(19)
_cell_length_c 15.0511(8)
_cell_measurement_reflns_used 5220
_cell_measurement_temperature 294(2)
_cell_measurement_theta_max 21.51
_cell_measurement_theta_min 2.19
_cell_volume 5226.7(5)
_computing_cell_refinement 'SAINT+  V6.45 (Bruker, 2003)'
_computing_data_collection 'SMART V5.632 (Bruker, 2005)'
_computing_data_reduction 'SAINT+  V6.45'
_computing_molecular_graphics 'SHELXTL V6.1 (Sheldrick, 2000)'
_computing_publication_material 'SHELXTL V6.1'
_computing_structure_refinement 'SHELXL-97 (Sheldrick, 1997)'
_computing_structure_solution 'SHELXS-97 (Sheldrick, 1990)'
_diffrn_ambient_temperature 294(2)
_diffrn_measured_fraction_theta_full 0.999
_diffrn_measured_fraction_theta_max 0.999
_diffrn_measurement_device_type 'Bruker SMART APEX CCD diffractometer'
_diffrn_measurement_method 'omega scans'
_diffrn_radiation_monochromator graphite
_diffrn_radiation_source 'fine-focus sealed tube'
_diffrn_radiation_type MoK\a
_diffrn_radiation_wavelength 0.71073
_diffrn_reflns_av_R_equivalents 0.0572
_diffrn_reflns_av_sigmaI/netI 0.0373
_diffrn_reflns_limit_h_max 12
_diffrn_reflns_limit_h_min -12
_diffrn_reflns_limit_k_max 45
_diffrn_reflns_limit_k_min -45
_diffrn_reflns_limit_l_max 18
_diffrn_reflns_limit_l_min -18
_diffrn_reflns_number 71987
_diffrn_reflns_theta_full 26.37
_diffrn_reflns_theta_max 26.37
_diffrn_reflns_theta_min 1.48
_diffrn_standards_decay_% <1
_exptl_absorpt_coefficient_mu 8.408
_exptl_absorpt_correction_T_max 1.000
_exptl_absorpt_correction_T_min 0.535
_exptl_absorpt_correction_type multi-scan
_exptl_absorpt_process_details '(SADABS, Bruker, 1997)'
_exptl_crystal_colour Yellow
_exptl_crystal_density_diffrn 2.026
_exptl_crystal_density_method 'not measured'
_exptl_crystal_description Block
_exptl_crystal_F_000 3008
_exptl_crystal_size_max 0.40
_exptl_crystal_size_mid 0.16
_exptl_crystal_size_min 0.08
_refine_diff_density_max 2.054
_refine_diff_density_min -1.105
_refine_diff_density_rms 0.125
_refine_ls_extinction_method none
_refine_ls_goodness_of_fit_ref 1.083
_refine_ls_hydrogen_treatment mixed
_refine_ls_matrix_type full
_refine_ls_number_parameters 642
_refine_ls_number_reflns 10675
_refine_ls_number_restraints 174
_refine_ls_restrained_S_all 1.081
_refine_ls_R_factor_all 0.0751
_refine_ls_R_factor_gt 0.0474
_refine_ls_shift/su_max 0.001
_refine_ls_shift/su_mean 0.000
_refine_ls_structure_factor_coef Fsqd
_refine_ls_weighting_details 'calc w=1/[\s^2^(Fo^2^)+(0.0371P)^2^+16.2310P] where P=(Fo^2^+2Fc^2^)/3'
_refine_ls_weighting_scheme calc
_refine_ls_wR_factor_gt 0.0968
_refine_ls_wR_factor_ref 0.1075
_reflns_number_gt 7588
_reflns_number_total 10675
_reflns_threshold_expression >2sigma(I)
_cod_data_source_file ic1008335_si_002_5.cif
_cod_data_source_block 6
_cod_depositor_comments
;
The following automatic conversions were performed:

'_symmetry_cell_setting' value 'Monoclinic' changed to 'monoclinic'
according to the built-in table from CIF Core dictionary named
'cif_core.dic' version 2.4.1 from
2010-06-29.

'_exptl_absorpt_correction_type' value 'Multi-scan'
changed to 'multi-scan' according to the built-in table from CIF Core
dictionary named 'cif_core.dic' version 2.4.1 from 2010-06-29.

Automatic conversion script
Id: cif_fix_values 1646 2011-03-28 12:23:43Z adriana 
;
_cod_database_code 4315979

loop_
_symmetry_equiv_pos_as_xyz
'x, y, z'
'-x+1/2, y+1/2, -z+1/2'
'-x, -y, -z'
'x-1/2, -y-1/2, z-1/2'

loop_
_atom_site_label
_atom_site_type_symbol
_atom_site_fract_x
_atom_site_fract_y
_atom_site_fract_z
_atom_site_U_iso_or_equiv
_atom_site_adp_type
_atom_site_occupancy
_atom_site_symmetry_multiplicity
_atom_site_calc_flag
_atom_site_refinement_flags
_atom_site_disorder_assembly
_atom_site_disorder_group
Pt1 Pt 0.77455(4) 0.149727(10) 0.91392(2) 0.06275(11) Uani 1 1 d . . .
Re1 Re 1.03548(4) 0.081992(12) 1.17765(3) 0.07673(14) Uani 1 1 d . . .
Re2 Re 0.64353(4) 0.132727(12) 1.22371(3) 0.07038(12) Uani 1 1 d . . .
Sb1 Sb 0.86787(6) 0.094100(18) 1.30451(4) 0.06870(17) Uani 1 1 d . A .
Sb2 Sb 0.79209(11) 0.11481(5) 1.07505(6) 0.0576(4) Uani 0.709(4) 1 d P A 1
Sb2A Sb 0.8284(2) 0.13693(11) 1.09109(15) 0.0504(9) Uani 0.291(4) 1 d P A 2
P1 P 0.8731(3) 0.20854(7) 0.93151(19) 0.0784(7) Uani 1 1 d . A .
P2 P 0.6645(3) 0.09900(8) 0.84155(19) 0.0857(8) Uani 1 1 d . A .
O11 O 1.1834(12) 0.1552(3) 1.2360(8) 0.146(4) Uani 1 1 d . . .
O12 O 1.1849(11) 0.0718(3) 1.0128(7) 0.161(4) Uani 1 1 d . . .
O13 O 0.8732(11) 0.0073(3) 1.1457(7) 0.139(4) Uani 1 1 d . . .
O14 O 1.2694(9) 0.0447(3) 1.3043(7) 0.129(3) Uani 1 1 d . . .
O21 O 0.8105(12) 0.2025(3) 1.2941(7) 0.147(4) Uani 1 1 d . . .
O22 O 0.4237(9) 0.1782(3) 1.1044(7) 0.144(4) Uani 1 1 d . . .
O23 O 0.4953(13) 0.0580(3) 1.1755(8) 0.167(5) Uani 1 1 d . . .
O24 O 0.4915(10) 0.1359(3) 1.3877(7) 0.140(4) Uani 1 1 d . . .
C11 C 1.1240(14) 0.1271(5) 1.2100(9) 0.121(5) Uani 1 1 d . A .
C12 C 1.1269(12) 0.0763(4) 1.0724(9) 0.103(4) Uani 1 1 d . A .
C13 C 0.9315(14) 0.0347(4) 1.1540(9) 0.103(4) Uani 1 1 d . A .
C14 C 1.1791(12) 0.0577(3) 1.2574(9) 0.103(4) Uani 1 1 d . A .
C21 C 0.7503(14) 0.1774(4) 1.2645(8) 0.100(4) Uani 1 1 d . A .
C22 C 0.5044(12) 0.1611(4) 1.1456(8) 0.102(4) Uani 1 1 d . A .
C23 C 0.5516(13) 0.0859(4) 1.1906(8) 0.106(4) Uani 1 1 d . A .
C24 C 0.5502(12) 0.1356(3) 1.3254(8) 0.098(3) Uani 1 1 d . A .
C25 C 0.8127(12) 0.0442(3) 1.3672(7) 0.082(3) Uani 1 1 d . . .
C26 C 0.6886(18) 0.0412(4) 1.3969(12) 0.162(7) Uani 1 1 d . A .
H26 H 0.6251 0.0606 1.3877 0.194 Uiso 1 1 calc R . .
C27 C 0.656(2) 0.0101(6) 1.4400(15) 0.188(9) Uani 1 1 d . . .
H27 H 0.5726 0.0098 1.4635 0.226 Uiso 1 1 calc R A .
C28 C 0.736(2) -0.0200(5) 1.4505(11) 0.140(6) Uani 1 1 d . A .
H28 H 0.7089 -0.0411 1.4789 0.168 Uiso 1 1 calc R . .
C29 C 0.8568(18) -0.0186(4) 1.4187(10) 0.128(5) Uani 1 1 d . . .
H29 H 0.9155 -0.0391 1.4246 0.154 Uiso 1 1 calc R A .
C30 C 0.8968(14) 0.0141(4) 1.3754(9) 0.116(4) Uani 1 1 d . A .
H30 H 0.9808 0.0147 1.3528 0.139 Uiso 1 1 calc R . .
C31 C 0.9748(12) 0.1209(3) 1.4216(7) 0.082(3) Uani 1 1 d . . .
C32 C 0.9049(15) 0.1438(4) 1.4714(9) 0.119(4) Uani 1 1 d . A .
H32 H 0.8108 0.1484 1.4532 0.143 Uiso 1 1 calc R . .
C33 C 0.9739(18) 0.1609(5) 1.5508(9) 0.136(5) Uani 1 1 d . . .
H33 H 0.9246 0.1756 1.5860 0.163 Uiso 1 1 calc R A .
C34 C 1.112(2) 0.1554(6) 1.5745(11) 0.156(7) Uani 1 1 d . A .
H34 H 1.1606 0.1663 1.6257 0.187 Uiso 1 1 calc R . .
C35 C 1.1749(19) 0.1343(5) 1.5230(11) 0.139(6) Uani 1 1 d . . .
H35 H 1.2702 0.1312 1.5393 0.167 Uiso 1 1 calc R A .
C36 C 1.1146(14) 0.1163(3) 1.4474(9) 0.111(4) Uani 1 1 d . A .
H36 H 1.1669 0.1015 1.4146 0.133 Uiso 1 1 calc R . .
C37 C 0.687(2) 0.0560(5) 0.9182(11) 0.097(6) Uani 0.709(4) 1 d P A 1
C38 C 0.575(3) 0.0246(5) 0.8877(14) 0.150(9) Uani 0.709(4) 1 d P A 1
H38A H 0.5399 0.0277 0.8251 0.225 Uiso 0.709(4) 1 calc PR A 1
H38B H 0.5001 0.0265 0.9223 0.225 Uiso 0.709(4) 1 calc PR A 1
H38C H 0.6183 0.0008 0.8972 0.225 Uiso 0.709(4) 1 calc PR A 1
C39 C 0.827(2) 0.0408(5) 0.9232(13) 0.116(7) Uani 0.709(4) 1 d P A 1
H39A H 0.8901 0.0553 0.9639 0.174 Uiso 0.709(4) 1 calc PR A 1
H39B H 0.8546 0.0413 0.8647 0.174 Uiso 0.709(4) 1 calc PR A 1
H39C H 0.8273 0.0157 0.9444 0.174 Uiso 0.709(4) 1 calc PR A 1
C40 C 0.6644(17) 0.0684(4) 1.0163(9) 0.078(4) Uani 0.709(4) 1 d P A 1
H40A H 0.6826 0.0473 1.0560 0.094 Uiso 0.709(4) 1 calc PR A 1
H40B H 0.5673 0.0750 1.0147 0.094 Uiso 0.709(4) 1 calc PR A 1
C41 C 0.736(2) 0.0883(4) 0.7341(11) 0.124(7) Uani 0.709(4) 1 d PD A 1
C42 C 0.691(3) 0.0500(5) 0.6951(14) 0.213(16) Uani 0.709(4) 1 d PD A 1
H42A H 0.7666 0.0390 0.6697 0.320 Uiso 0.709(4) 1 calc PR A 1
H42B H 0.6121 0.0527 0.6492 0.320 Uiso 0.709(4) 1 calc PR A 1
H42C H 0.6671 0.0343 0.7420 0.320 Uiso 0.709(4) 1 calc PR A 1
C43 C 0.678(3) 0.1178(6) 0.6639(13) 0.206(19) Uani 0.709(4) 1 d PD A 1
H43A H 0.6810 0.1417 0.6920 0.309 Uiso 0.709(4) 1 calc PR A 1
H43B H 0.5834 0.1119 0.6400 0.309 Uiso 0.709(4) 1 calc PR A 1
H43C H 0.7333 0.1182 0.6161 0.309 Uiso 0.709(4) 1 calc PR A 1
C44 C 0.896(2) 0.0909(7) 0.7567(18) 0.169(16) Uani 0.709(4) 1 d PD A 1
H44A H 0.9330 0.1007 0.7060 0.253 Uiso 0.709(4) 1 calc PR A 1
H44B H 0.9333 0.0667 0.7706 0.253 Uiso 0.709(4) 1 calc PR A 1
H44C H 0.9199 0.1069 0.8075 0.253 Uiso 0.709(4) 1 calc PR A 1
C45 C 0.4714(17) 0.1109(4) 0.8149(10) 0.121(7) Uani 0.709(4) 1 d PD A 1
C46 C 0.4055(18) 0.1108(6) 0.9025(13) 0.146(9) Uani 0.709(4) 1 d PD A 1
H46A H 0.3130 0.1207 0.8905 0.219 Uiso 0.709(4) 1 calc PR A 1
H46B H 0.4608 0.1257 0.9470 0.219 Uiso 0.709(4) 1 calc PR A 1
H46C H 0.4019 0.0859 0.9242 0.219 Uiso 0.709(4) 1 calc PR A 1
C47 C 0.382(2) 0.0842(6) 0.7503(13) 0.201(14) Uani 0.709(4) 1 d PD A 1
H47A H 0.4257 0.0603 0.7528 0.301 Uiso 0.709(4) 1 calc PR A 1
H47B H 0.3738 0.0937 0.6902 0.301 Uiso 0.709(4) 1 calc PR A 1
H47C H 0.2913 0.0821 0.7677 0.301 Uiso 0.709(4) 1 calc PR A 1
C48 C 0.451(2) 0.1504(5) 0.7752(14) 0.143(8) Uani 0.709(4) 1 d PD A 1
H48A H 0.3891 0.1494 0.7193 0.214 Uiso 0.709(4) 1 calc PR A 1
H48B H 0.5392 0.1601 0.7651 0.214 Uiso 0.709(4) 1 calc PR A 1
H48C H 0.4118 0.1660 0.8165 0.214 Uiso 0.709(4) 1 calc PR A 1
C49 C 0.807(2) 0.2425(5) 0.8399(12) 0.172(12) Uani 0.709(4) 1 d PD A 1
C50 C 0.912(2) 0.2751(5) 0.8291(15) 0.196(14) Uani 0.709(4) 1 d PD A 1
H50A H 0.8631 0.2982 0.8261 0.293 Uiso 0.709(4) 1 calc PR A 1
H50B H 0.9517 0.2715 0.7750 0.293 Uiso 0.709(4) 1 calc PR A 1
H50C H 0.9847 0.2752 0.8798 0.293 Uiso 0.709(4) 1 calc PR A 1
C51 C 0.785(2) 0.2245(5) 0.7454(9) 0.121(7) Uani 0.709(4) 1 d PD A 1
H51A H 0.7472 0.2001 0.7490 0.182 Uiso 0.709(4) 1 calc PR A 1
H51B H 0.8732 0.2228 0.7235 0.182 Uiso 0.709(4) 1 calc PR A 1
H51C H 0.7226 0.2393 0.7051 0.182 Uiso 0.709(4) 1 calc PR A 1
C52 C 0.667(2) 0.2556(7) 0.8652(16) 0.178(12) Uani 0.709(4) 1 d PD A 1
H52A H 0.6117 0.2663 0.8135 0.267 Uiso 0.709(4) 1 calc PR A 1
H52B H 0.6835 0.2738 0.9121 0.267 Uiso 0.709(4) 1 calc PR A 1
H52C H 0.6184 0.2349 0.8858 0.267 Uiso 0.709(4) 1 calc PR A 1
C53 C 0.8782(17) 0.2300(4) 1.0471(11) 0.111(6) Uani 0.709(4) 1 d PD A 1
C54 C 0.915(3) 0.2723(5) 1.0568(19) 0.216(17) Uani 0.709(4) 1 d PD A 1
H54A H 0.9058 0.2805 1.1163 0.324 Uiso 0.709(4) 1 calc PR A 1
H54B H 0.8537 0.2862 1.0136 0.324 Uiso 0.709(4) 1 calc PR A 1
H54C H 1.0096 0.2760 1.0465 0.324 Uiso 0.709(4) 1 calc PR A 1
C55 C 0.7283(16) 0.2281(5) 1.0699(13) 0.113(6) Uani 0.709(4) 1 d PD A 1
H55A H 0.6829 0.2063 1.0430 0.169 Uiso 0.709(4) 1 calc PR A 1
H55B H 0.6776 0.2497 1.0469 0.169 Uiso 0.709(4) 1 calc PR A 1
H55C H 0.7313 0.2270 1.1339 0.169 Uiso 0.709(4) 1 calc PR A 1
C56 C 0.9811(18) 0.2091(5) 1.1140(12) 0.106(5) Uani 0.709(4) 1 d PD A 1
H56A H 1.0110 0.2247 1.1650 0.159 Uiso 0.709(4) 1 calc PR A 1
H56B H 1.0601 0.2022 1.0863 0.159 Uiso 0.709(4) 1 calc PR A 1
H56C H 0.9376 0.1873 1.1333 0.159 Uiso 0.709(4) 1 calc PR A 1
C57 C 1.0761(19) 0.2025(4) 0.9194(11) 0.130(7) Uani 0.709(4) 1 d PD A 1
C58 C 1.177(2) 0.2338(5) 0.9600(19) 0.208(14) Uani 0.709(4) 1 d PD A 1
H58A H 1.2620 0.2231 0.9888 0.312 Uiso 0.709(4) 1 calc PR A 1
H58B H 1.1340 0.2476 1.0033 0.312 Uiso 0.709(4) 1 calc PR A 1
H58C H 1.1958 0.2501 0.9129 0.312 Uiso 0.709(4) 1 calc PR A 1
C59 C 1.1240(16) 0.1676(5) 0.9753(14) 0.127(7) Uani 0.709(4) 1 d PD A 1
H59A H 1.0707 0.1466 0.9509 0.191 Uiso 0.709(4) 1 calc PR A 1
H59B H 1.1102 0.1713 1.0365 0.191 Uiso 0.709(4) 1 calc PR A 1
H59C H 1.2208 0.1632 0.9730 0.191 Uiso 0.709(4) 1 calc PR A 1
C60 C 1.087(3) 0.1963(7) 0.8198(13) 0.142(9) Uani 0.709(4) 1 d PD A 1
H60A H 1.1828 0.1955 0.8118 0.212 Uiso 0.709(4) 1 calc PR A 1
H60B H 1.0412 0.2162 0.7850 0.212 Uiso 0.709(4) 1 calc PR A 1
H60C H 1.0425 0.1733 0.8004 0.212 Uiso 0.709(4) 1 calc PR A 1
C61 C 0.569(12) 0.070(3) 0.930(8) 0.24(4) Uiso 0.291(4) 1 d P A 2
C62 C 0.439(8) 0.048(2) 0.847(5) 0.21(3) Uiso 0.291(4) 1 d P A 2
H62A H 0.4304 0.0222 0.8628 0.322 Uiso 0.291(4) 1 calc PR A 2
H62B H 0.4669 0.0495 0.7886 0.322 Uiso 0.291(4) 1 calc PR A 2
H62C H 0.3503 0.0598 0.8460 0.322 Uiso 0.291(4) 1 calc PR A 2
C63 C 0.653(12) 0.048(3) 0.971(8) 0.25(5) Uiso 0.291(4) 1 d P A 2
H63A H 0.6972 0.0587 1.0263 0.377 Uiso 0.291(4) 1 calc PR A 2
H63B H 0.7226 0.0414 0.9345 0.377 Uiso 0.291(4) 1 calc PR A 2
H63C H 0.6044 0.0258 0.9845 0.377 Uiso 0.291(4) 1 calc PR A 2
C64 C 0.461(7) 0.0940(18) 0.952(4) 0.16(2) Uiso 0.291(4) 1 d P A 2
H64A H 0.4620 0.0939 1.0157 0.236 Uiso 0.291(4) 1 calc PR A 2
H64B H 0.3730 0.0853 0.9224 0.236 Uiso 0.291(4) 1 calc PR A 2
H64C H 0.4770 0.1187 0.9324 0.236 Uiso 0.291(4) 1 calc PR A 2
C65 C 0.812(7) 0.0717(17) 0.790(4) 0.140(19) Uiso 0.291(4) 1 d P A 2
C66 C 0.767(7) 0.0266(18) 0.767(5) 0.18(3) Uiso 0.291(4) 1 d P A 2
H66D H 0.7992 0.0115 0.8179 0.270 Uiso 0.291(4) 1 calc PR A 2
H66E H 0.8088 0.0184 0.7161 0.270 Uiso 0.291(4) 1 calc PR A 2
H66F H 0.6676 0.0247 0.7526 0.270 Uiso 0.291(4) 1 calc PR A 2
C67 C 0.935(12) 0.085(4) 0.742(8) 0.28(8) Uiso 0.291(4) 1 d P A 2
H67D H 0.9985 0.0998 0.7829 0.426 Uiso 0.291(4) 1 calc PR A 2
H67E H 0.8996 0.1003 0.6907 0.426 Uiso 0.291(4) 1 calc PR A 2
H67F H 0.9834 0.0644 0.7220 0.426 Uiso 0.291(4) 1 calc PR A 2
C68 C 0.891(7) 0.0590(18) 0.900(4) 0.16(2) Uiso 0.291(4) 1 d P A 2
H68D H 0.8992 0.0326 0.9035 0.238 Uiso 0.291(4) 1 calc PR A 2
H68E H 0.8339 0.0676 0.9427 0.238 Uiso 0.291(4) 1 calc PR A 2
H68F H 0.9811 0.0701 0.9122 0.238 Uiso 0.291(4) 1 calc PR A 2
C69 C 0.707(3) 0.2417(8) 0.940(2) 0.092(11) Uiso 0.291(4) 1 d PD A 2
C70 C 0.737(5) 0.2839(8) 0.931(3) 0.128(16) Uiso 0.291(4) 1 d PD A 2
H70D H 0.6544 0.2977 0.9354 0.192 Uiso 0.291(4) 1 calc PR A 2
H70E H 0.7668 0.2886 0.8738 0.192 Uiso 0.291(4) 1 calc PR A 2
H70F H 0.8095 0.2912 0.9782 0.192 Uiso 0.291(4) 1 calc PR A 2
C71 C 0.586(4) 0.2333(12) 0.863(2) 0.108(15) Uiso 0.291(4) 1 d PD A 2
H71D H 0.5228 0.2162 0.8836 0.162 Uiso 0.291(4) 1 calc PR A 2
H71E H 0.6234 0.2227 0.8126 0.162 Uiso 0.291(4) 1 calc PR A 2
H71F H 0.5383 0.2559 0.8441 0.162 Uiso 0.291(4) 1 calc PR A 2
C72 C 0.647(5) 0.2343(12) 1.027(2) 0.125(18) Uiso 0.291(4) 1 d PD A 2
H72D H 0.5474 0.2353 1.0147 0.187 Uiso 0.291(4) 1 calc PR A 2
H72E H 0.6806 0.2526 1.0707 0.187 Uiso 0.291(4) 1 calc PR A 2
H72F H 0.6755 0.2102 1.0491 0.187 Uiso 0.291(4) 1 calc PR A 2
C73 C 0.995(6) 0.2118(13) 1.026(3) 0.108(13) Uiso 0.291(4) 1 d P A 2
C74 C 1.018(8) 0.257(2) 1.052(5) 0.18(3) Uiso 0.291(4) 1 d P A 2
H74D H 1.1112 0.2608 1.0812 0.277 Uiso 0.291(4) 1 calc PR A 2
H74E H 0.9537 0.2639 1.0924 0.277 Uiso 0.291(4) 1 calc PR A 2
H74F H 1.0004 0.2715 0.9987 0.277 Uiso 0.291(4) 1 calc PR A 2
C75 C 0.912(4) 0.1914(11) 1.114(3) 0.088(12) Uiso 0.291(4) 1 d P A 2
H75D H 0.8365 0.2076 1.1246 0.106 Uiso 0.291(4) 1 calc PR A 2
H75E H 0.9787 0.1908 1.1681 0.106 Uiso 0.291(4) 1 calc PR A 2
C76 C 1.097(7) 0.199(2) 1.019(5) 0.17(2) Uiso 0.291(4) 1 d P A 2
H76D H 1.1637 0.2065 1.0699 0.256 Uiso 0.291(4) 1 calc PR A 2
H76E H 1.1271 0.2082 0.9650 0.256 Uiso 0.291(4) 1 calc PR A 2
H76F H 1.0886 0.1730 1.0170 0.256 Uiso 0.291(4) 1 calc PR A 2
C77 C 0.943(3) 0.2232(8) 0.821(2) 0.070(8) Uiso 0.291(4) 1 d PD A 2
C78 C 1.049(4) 0.2546(10) 0.856(3) 0.119(15) Uiso 0.291(4) 1 d PD A 2
H78D H 1.1071 0.2600 0.8115 0.179 Uiso 0.291(4) 1 calc PR A 2
H78E H 1.1059 0.2465 0.9104 0.179 Uiso 0.291(4) 1 calc PR A 2
H78F H 0.9991 0.2765 0.8684 0.179 Uiso 0.291(4) 1 calc PR A 2
C79 C 1.035(6) 0.1935(15) 0.785(5) 0.16(3) Uiso 0.291(4) 1 d PD A 2
H79D H 0.9852 0.1705 0.7769 0.246 Uiso 0.291(4) 1 calc PR A 2
H79E H 1.1188 0.1901 0.8263 0.246 Uiso 0.291(4) 1 calc PR A 2
H79F H 1.0585 0.2015 0.7278 0.246 Uiso 0.291(4) 1 calc PR A 2
C80 C 0.834(8) 0.237(2) 0.745(5) 0.48(13) Uiso 0.291(4) 1 d PD A 2
H80D H 0.8752 0.2555 0.7106 0.718 Uiso 0.291(4) 1 calc PR A 2
H80E H 0.7576 0.2480 0.7694 0.718 Uiso 0.291(4) 1 calc PR A 2
H80F H 0.8010 0.2169 0.7064 0.718 Uiso 0.291(4) 1 calc PR A 2
C81 C 0.606(5) 0.1112(11) 0.708(3) 0.21(3) Uiso 0.291(4) 1 d PD A 2
C82 C 0.521(3) 0.0797(8) 0.654(2) 0.073(9) Uiso 0.291(4) 1 d PD A 2
H82A H 0.4423 0.0902 0.6167 0.109 Uiso 0.291(4) 1 calc PR A 2
H82B H 0.4894 0.0624 0.6953 0.109 Uiso 0.291(4) 1 calc PR A 2
H82C H 0.5792 0.0672 0.6176 0.109 Uiso 0.291(4) 1 calc PR A 2
C83 C 0.499(6) 0.1412(13) 0.724(4) 0.18(3) Uiso 0.291(4) 1 d PD A 2
H83A H 0.5408 0.1584 0.7689 0.263 Uiso 0.291(4) 1 calc PR A 2
H83B H 0.4201 0.1296 0.7452 0.263 Uiso 0.291(4) 1 calc PR A 2
H83C H 0.4681 0.1541 0.6693 0.263 Uiso 0.291(4) 1 calc PR A 2
C84 C 0.713(5) 0.1271(16) 0.654(5) 0.18(4) Uiso 0.291(4) 1 d PD A 2
H84A H 0.6663 0.1419 0.6058 0.269 Uiso 0.291(4) 1 calc PR A 2
H84B H 0.7615 0.1072 0.6300 0.269 Uiso 0.291(4) 1 calc PR A 2
H84C H 0.7778 0.1422 0.6923 0.269 Uiso 0.291(4) 1 calc PR A 2
H1 H 0.744(18) 0.160(5) 0.777(11) 0.24(7) Uiso 1 1 d . . .

loop_
_atom_site_aniso_label
_atom_site_aniso_U_11
_atom_site_aniso_U_22
_atom_site_aniso_U_33
_atom_site_aniso_U_23
_atom_site_aniso_U_13
_atom_site_aniso_U_12
Pt1 0.0660(2) 0.0616(2) 0.0604(2) 0.00158(16) 0.00831(16) -0.00018(16)
Re1 0.0581(2) 0.0953(3) 0.0795(3) 0.0216(2) 0.0193(2) 0.0156(2)
Re2 0.0538(2) 0.0914(3) 0.0680(2) -0.0044(2) 0.01561(18) 0.00499(18)
Sb1 0.0619(4) 0.0827(4) 0.0626(4) 0.0092(3) 0.0127(3) -0.0026(3)
Sb2 0.0557(5) 0.0596(9) 0.0581(5) -0.0004(5) 0.0101(4) -0.0006(5)
Sb2A 0.0458(12) 0.0479(19) 0.0577(12) -0.0012(10) 0.0084(9) -0.0003(11)
P1 0.0959(19) 0.0591(14) 0.0767(17) 0.0116(12) 0.0004(14) -0.0011(13)
P2 0.099(2) 0.0848(18) 0.0728(18) -0.0101(14) 0.0120(15) -0.0176(15)
O11 0.125(8) 0.143(9) 0.159(10) 0.036(8) -0.018(7) -0.018(7)
O12 0.132(8) 0.226(12) 0.144(9) 0.026(8) 0.087(7) 0.040(8)
O13 0.144(9) 0.127(8) 0.150(9) -0.011(7) 0.033(7) -0.015(7)
O14 0.096(6) 0.141(8) 0.149(8) 0.053(6) 0.010(6) 0.037(5)
O21 0.175(10) 0.116(7) 0.147(9) -0.036(7) 0.012(7) -0.030(7)
O22 0.091(6) 0.201(10) 0.135(8) 0.033(7) -0.004(6) 0.051(7)
O23 0.181(11) 0.172(10) 0.154(10) -0.039(8) 0.039(8) -0.089(9)
O24 0.133(8) 0.192(10) 0.112(7) 0.014(6) 0.067(6) 0.042(7)
C11 0.083(9) 0.187(16) 0.095(10) 0.063(10) 0.019(7) 0.051(10)
C12 0.079(7) 0.128(10) 0.110(10) 0.034(8) 0.039(7) 0.022(7)
C13 0.098(9) 0.112(10) 0.101(9) -0.002(8) 0.026(7) 0.008(8)
C14 0.075(7) 0.111(9) 0.128(10) 0.038(8) 0.029(7) 0.022(7)
C21 0.116(10) 0.107(9) 0.077(8) -0.011(7) 0.016(7) 0.001(8)
C22 0.076(7) 0.144(11) 0.089(8) 0.016(8) 0.017(6) 0.025(7)
C23 0.093(9) 0.141(11) 0.087(8) -0.011(8) 0.025(7) -0.027(8)
C24 0.090(8) 0.118(9) 0.090(8) -0.001(7) 0.028(7) 0.027(7)
C25 0.090(7) 0.087(7) 0.071(7) 0.007(5) 0.019(6) -0.014(6)
C26 0.177(15) 0.114(11) 0.223(19) 0.030(12) 0.124(15) -0.013(10)
C27 0.21(2) 0.150(16) 0.24(2) 0.037(16) 0.140(18) -0.010(15)
C28 0.167(16) 0.127(13) 0.125(13) 0.032(10) 0.018(12) -0.055(12)
C29 0.156(14) 0.094(9) 0.129(12) 0.041(8) -0.001(10) -0.006(9)
C30 0.111(10) 0.119(10) 0.121(11) 0.049(8) 0.027(8) -0.004(8)
C31 0.078(7) 0.099(8) 0.066(6) 0.016(6) 0.001(5) -0.008(6)
C32 0.101(9) 0.173(14) 0.082(9) -0.015(9) 0.016(7) -0.020(9)
C33 0.129(13) 0.197(16) 0.085(10) -0.038(10) 0.029(9) -0.018(11)
C34 0.146(16) 0.21(2) 0.104(13) -0.029(12) -0.006(11) -0.037(14)
C35 0.153(15) 0.143(13) 0.104(12) 0.003(10) -0.042(11) -0.007(11)
C36 0.108(10) 0.112(9) 0.103(10) -0.008(7) -0.016(8) 0.013(7)
C37 0.133(17) 0.093(11) 0.068(10) -0.016(8) 0.029(10) -0.046(12)
C38 0.23(3) 0.099(13) 0.118(16) -0.022(12) 0.006(16) -0.100(16)
C39 0.16(2) 0.077(11) 0.124(16) -0.022(10) 0.067(14) 0.009(12)
C40 0.106(11) 0.064(8) 0.064(9) 0.005(7) 0.010(8) -0.021(8)
C41 0.19(2) 0.119(15) 0.066(12) -0.022(10) 0.024(13) -0.030(15)
C42 0.44(5) 0.117(17) 0.099(16) -0.061(14) 0.08(2) -0.11(2)
C43 0.28(4) 0.29(4) 0.044(11) 0.016(15) 0.007(15) -0.18(3)
C44 0.21(3) 0.129(18) 0.21(3) -0.061(17) 0.16(3) -0.020(18)
C45 0.124(15) 0.122(15) 0.104(14) -0.019(12) -0.026(12) -0.035(12)
C46 0.072(12) 0.20(2) 0.17(2) 0.068(19) 0.036(13) 0.021(13)
C47 0.16(2) 0.25(3) 0.15(2) 0.05(2) -0.089(18) -0.11(2)
C48 0.091(14) 0.21(3) 0.122(18) 0.042(17) 0.009(12) 0.040(15)
C49 0.23(3) 0.105(15) 0.15(2) 0.048(15) -0.07(2) -0.025(17)
C50 0.26(3) 0.092(13) 0.19(2) 0.079(15) -0.10(2) -0.074(16)
C51 0.165(18) 0.126(14) 0.060(10) 0.047(10) -0.027(10) -0.039(13)
C52 0.14(2) 0.20(3) 0.19(3) 0.05(2) -0.003(19) 0.09(2)
C53 0.124(16) 0.099(12) 0.103(14) -0.016(10) -0.006(12) -0.021(11)
C54 0.27(4) 0.113(18) 0.29(4) -0.11(2) 0.13(3) -0.10(2)
C55 0.108(15) 0.090(12) 0.141(17) 0.005(11) 0.020(13) 0.021(10)
C56 0.113(14) 0.106(13) 0.097(13) -0.007(10) 0.006(11) -0.009(11)
C57 0.148(18) 0.123(15) 0.130(17) -0.008(13) 0.058(14) -0.060(14)
C58 0.122(18) 0.16(2) 0.32(4) 0.05(2) -0.05(2) -0.067(17)
C59 0.068(10) 0.117(14) 0.19(2) 0.049(15) -0.002(12) 0.015(10)
C60 0.16(2) 0.17(2) 0.108(19) 0.011(15) 0.057(18) 0.011(17)

loop_
_atom_type_symbol
_atom_type_description
_atom_type_scat_dispersion_real
_atom_type_scat_dispersion_imag
_atom_type_scat_source
C C 0.0033 0.0016 'International Tables Vol C Tables 4.2.6.8 and 6.1.1.4'
H H 0.0000 0.0000 'International Tables Vol C Tables 4.2.6.8 and 6.1.1.4'
O O 0.0106 0.0060 'International Tables Vol C Tables 4.2.6.8 and 6.1.1.4'
P P 0.1023 0.0942 'International Tables Vol C Tables 4.2.6.8 and 6.1.1.4'
Sb Sb -0.5866 1.5461 'International Tables Vol C Tables 4.2.6.8 and 6.1.1.4'
Re Re -1.0185 7.2310 'International Tables Vol C Tables 4.2.6.8 and 6.1.1.4'
Pt Pt -1.7033 8.3905 'International Tables Vol C Tables 4.2.6.8 and 6.1.1.4'

loop_
_geom_angle_atom_site_label_1
_geom_angle_atom_site_label_2
_geom_angle_atom_site_label_3
_geom_angle
_geom_angle_site_symmetry_1
_geom_angle_site_symmetry_3
_geom_angle_publ_flag
P2 Pt1 P1 158.49(10) . . ?
P2 Pt1 Sb2A 109.94(12) . . ?
P1 Pt1 Sb2A 91.57(11) . . ?
P2 Pt1 Sb2 90.95(9) . . ?
P1 Pt1 Sb2 110.56(8) . . ?
Sb2A Pt1 Sb2 19.01(6) . . ?
P2 Pt1 H1 72(5) . . ?
P1 Pt1 H1 87(5) . . ?
Sb2A Pt1 H1 177(5) . . ?
Sb2 Pt1 H1 163(5) . . ?
C11 Re1 C14 88.4(5) . . ?
C11 Re1 C12 93.2(6) . . ?
C14 Re1 C12 94.9(5) . . ?
C11 Re1 C13 174.2(5) . . ?
C14 Re1 C13 91.3(5) . . ?
C12 Re1 C13 92.6(5) . . ?
C11 Re1 Sb1 88.7(4) . . ?
C14 Re1 Sb1 95.2(4) . . ?
C12 Re1 Sb1 169.8(3) . . ?
C13 Re1 Sb1 85.6(4) . . ?
C11 Re1 Sb2 95.2(4) . . ?
C14 Re1 Sb2 171.6(3) . . ?
C12 Re1 Sb2 92.5(3) . . ?
C13 Re1 Sb2 84.4(4) . . ?
Sb1 Re1 Sb2 77.36(2) . . ?
C11 Re1 Sb2A 77.9(4) . . ?
C14 Re1 Sb2A 163.9(4) . . ?
C12 Re1 Sb2A 94.2(3) . . ?
C13 Re1 Sb2A 101.5(4) . . ?
Sb1 Re1 Sb2A 76.39(4) . . ?
Sb2 Re1 Sb2A 17.37(5) . . ?
C24 Re2 C23 89.9(5) . . ?
C24 Re2 C22 95.0(5) . . ?
C23 Re2 C22 93.0(6) . . ?
C24 Re2 C21 89.8(5) . . ?
C23 Re2 C21 174.5(5) . . ?
C22 Re2 C21 92.5(5) . . ?
C24 Re2 Sb1 96.5(3) . . ?
C23 Re2 Sb1 88.6(4) . . ?
C22 Re2 Sb1 168.4(3) . . ?
C21 Re2 Sb1 86.0(4) . . ?
C24 Re2 Sb2A 168.4(4) . . ?
C23 Re2 Sb2A 100.3(4) . . ?
C22 Re2 Sb2A 90.1(3) . . ?
C21 Re2 Sb2A 79.6(4) . . ?
Sb1 Re2 Sb2A 78.25(4) . . ?
C24 Re2 Sb2 170.1(4) . . ?
C23 Re2 Sb2 82.6(4) . . ?
C22 Re2 Sb2 91.8(3) . . ?
C21 Re2 Sb2 97.1(4) . . ?
Sb1 Re2 Sb2 76.94(2) . . ?
Sb2A Re2 Sb2 17.73(5) . . ?
C25 Sb1 C31 98.1(4) . . ?
C25 Sb1 Re2 113.2(3) . . ?
C31 Sb1 Re2 113.4(3) . . ?
C25 Sb1 Re1 112.9(3) . . ?
C31 Sb1 Re1 112.4(3) . . ?
Re2 Sb1 Re1 106.96(2) . . ?
C40 Sb2 Pt1 92.1(4) . . ?
C40 Sb2 Re1 105.8(4) . . ?
Pt1 Sb2 Re1 127.45(4) . . ?
C40 Sb2 Re2 99.5(4) . . ?
Pt1 Sb2 Re2 127.61(4) . . ?
Re1 Sb2 Re2 98.07(3) . . ?
C75 Sb2A Pt1 90.7(11) . . ?
C75 Sb2A Re2 101.5(11) . . ?
Pt1 Sb2A Re2 130.41(8) . . ?
C75 Sb2A Re1 109.1(12) . . ?
Pt1 Sb2A Re1 124.68(9) . . ?
Re2 Sb2A Re1 96.41(7) . . ?
C73 P1 C49 132.9(17) . . ?
C73 P1 C53 45.0(19) . . ?
C49 P1 C53 111.4(7) . . ?
C73 P1 C77 114(2) . . ?
C49 P1 C77 47.6(11) . . ?
C53 P1 C77 134.6(9) . . ?
C73 P1 C57 61.0(19) . . ?
C49 P1 C57 103.6(8) . . ?
C53 P1 C57 103.5(7) . . ?
C77 P1 C57 59.2(10) . . ?
C73 P1 C69 112(2) . . ?
C49 P1 C69 58.1(10) . . ?
C53 P1 C69 67.5(9) . . ?
C77 P1 C69 105.6(12) . . ?
C57 P1 C69 149.9(9) . . ?
C73 P1 Pt1 112.3(16) . . ?
C49 P1 Pt1 114.8(5) . . ?
C53 P1 Pt1 115.6(5) . . ?
C77 P1 Pt1 109.8(8) . . ?
C57 P1 Pt1 106.4(5) . . ?
C69 P1 Pt1 103.2(8) . . ?
C41 P2 C45 109.8(8) . . ?
C41 P2 C37 108.9(8) . . ?
C45 P2 C37 109.1(8) . . ?
C41 P2 C65 35.7(19) . . ?
C45 P2 C65 140.4(19) . . ?
C37 P2 C65 79(2) . . ?
C41 P2 C61 136(3) . . ?
C45 P2 C61 74(3) . . ?
C37 P2 C61 38(3) . . ?
C65 P2 C61 116(4) . . ?
C41 P2 C81 44.9(14) . . ?
C45 P2 C81 67.8(14) . . ?
C37 P2 C81 138.5(11) . . ?
C65 P2 C81 81(2) . . ?
C61 P2 C81 132(3) . . ?
C41 P2 Pt1 111.2(5) . . ?
C45 P2 Pt1 107.0(4) . . ?
C37 P2 Pt1 110.7(5) . . ?
C65 P2 Pt1 105.6(18) . . ?
C61 P2 Pt1 109(3) . . ?
C81 P2 Pt1 109.5(10) . . ?
O11 C11 Re1 176.0(12) . . ?
O12 C12 Re1 176.7(11) . . ?
O13 C13 Re1 176.0(13) . . ?
O14 C14 Re1 176.3(11) . . ?
O21 C21 Re2 175.1(12) . . ?
O22 C22 Re2 176.7(12) . . ?
O23 C23 Re2 176.4(12) . . ?
O24 C24 Re2 177.5(12) . . ?
C26 C25 C30 117.5(12) . . ?
C26 C25 Sb1 120.4(10) . . ?
C30 C25 Sb1 122.0(9) . . ?
C25 C26 C27 120.4(17) . . ?
C25 C26 H26 119.8 . . ?
C27 C26 H26 119.8 . . ?
C28 C27 C26 123.9(18) . . ?
C28 C27 H27 118.0 . . ?
C26 C27 H27 118.0 . . ?
C29 C28 C27 117.1(15) . . ?
C29 C28 H28 121.4 . . ?
C27 C28 H28 121.4 . . ?
C28 C29 C30 120.6(15) . . ?
C28 C29 H29 119.7 . . ?
C30 C29 H29 119.7 . . ?
C25 C30 C29 120.3(13) . . ?
C25 C30 H30 119.9 . . ?
C29 C30 H30 119.9 . . ?
C32 C31 C36 118.1(11) . . ?
C32 C31 Sb1 120.4(9) . . ?
C36 C31 Sb1 121.5(10) . . ?
C31 C32 C33 121.0(13) . . ?
C31 C32 H32 119.5 . . ?
C33 C32 H32 119.5 . . ?
C34 C33 C32 119.0(15) . . ?
C34 C33 H33 120.5 . . ?
C32 C33 H33 120.5 . . ?
C35 C34 C33 117.6(17) . . ?
C35 C34 H34 121.2 . . ?
C33 C34 H34 121.2 . . ?
C34 C35 C36 126.5(18) . . ?
C34 C35 H35 116.8 . . ?
C36 C35 H35 116.8 . . ?
C35 C36 C31 117.8(14) . . ?
C35 C36 H36 121.1 . . ?
C31 C36 H36 121.1 . . ?
C39 C37 C38 109.8(18) . . ?
C39 C37 C40 108.2(16) . . ?
C38 C37 C40 106.9(14) . . ?
C39 C37 P2 110.8(12) . . ?
C38 C37 P2 113.0(14) . . ?
C40 C37 P2 108.0(12) . . ?
C37 C38 H38A 109.5 . . ?
C37 C38 H38B 109.5 . . ?
H38A C38 H38B 109.5 . . ?
C37 C38 H38C 109.5 . . ?
H38A C38 H38C 109.5 . . ?
H38B C38 H38C 109.5 . . ?
C37 C39 H39A 109.5 . . ?
C37 C39 H39B 109.5 . . ?
H39A C39 H39B 109.5 . . ?
C37 C39 H39C 109.5 . . ?
H39A C39 H39C 109.5 . . ?
H39B C39 H39C 109.5 . . ?
C37 C40 Sb2 116.4(9) . . ?
C37 C40 H40A 108.2 . . ?
Sb2 C40 H40A 108.2 . . ?
C37 C40 H40B 108.2 . . ?
Sb2 C40 H40B 108.2 . . ?
H40A C40 H40B 107.3 . . ?
C44 C41 C42 110.8(16) . . ?
C44 C41 C43 111.3(16) . . ?
C42 C41 C43 107.7(14) . . ?
C44 C41 P2 106.5(11) . . ?
C42 C41 P2 113.0(13) . . ?
C43 C41 P2 107.6(13) . . ?
C41 C42 H42A 109.5 . . ?
C41 C42 H42B 109.5 . . ?
H42A C42 H42B 109.5 . . ?
C41 C42 H42C 109.5 . . ?
H42A C42 H42C 109.5 . . ?
H42B C42 H42C 109.5 . . ?
C41 C43 H43A 109.5 . . ?
C41 C43 H43B 109.5 . . ?
H43A C43 H43B 109.5 . . ?
C41 C43 H43C 109.5 . . ?
H43A C43 H43C 109.5 . . ?
H43B C43 H43C 109.5 . . ?
C41 C44 H44A 109.5 . . ?
C41 C44 H44B 109.5 . . ?
H44A C44 H44B 109.5 . . ?
C41 C44 H44C 109.5 . . ?
H44A C44 H44C 109.5 . . ?
H44B C44 H44C 109.5 . . ?
C47 C45 C48 107.6(14) . . ?
C47 C45 C46 105.7(14) . . ?
C48 C45 C46 106.6(14) . . ?
C47 C45 P2 115.8(13) . . ?
C48 C45 P2 110.8(11) . . ?
C46 C45 P2 109.7(10) . . ?
C45 C46 H46A 109.5 . . ?
C45 C46 H46B 109.5 . . ?
H46A C46 H46B 109.5 . . ?
C45 C46 H46C 109.5 . . ?
H46A C46 H46C 109.5 . . ?
H46B C46 H46C 109.5 . . ?
C45 C47 H47A 109.5 . . ?
C45 C47 H47B 109.5 . . ?
H47A C47 H47B 109.5 . . ?
C45 C47 H47C 109.5 . . ?
H47A C47 H47C 109.5 . . ?
H47B C47 H47C 109.5 . . ?
C45 C48 H48A 109.5 . . ?
C45 C48 H48B 109.5 . . ?
H48A C48 H48B 109.5 . . ?
C45 C48 H48C 109.5 . . ?
H48A C48 H48C 109.5 . . ?
H48B C48 H48C 109.5 . . ?
C52 C49 C51 110.4(16) . . ?
C52 C49 C50 113.7(17) . . ?
C51 C49 C50 102.8(14) . . ?
C52 C49 P1 103.7(13) . . ?
C51 C49 P1 112.6(11) . . ?
C50 C49 P1 113.9(12) . . ?
C49 C50 H50A 109.5 . . ?
C49 C50 H50B 109.5 . . ?
H50A C50 H50B 109.5 . . ?
C49 C50 H50C 109.5 . . ?
H50A C50 H50C 109.5 . . ?
H50B C50 H50C 109.5 . . ?
C49 C51 H51A 109.5 . . ?
C49 C51 H51B 109.5 . . ?
H51A C51 H51B 109.5 . . ?
C49 C51 H51C 109.5 . . ?
H51A C51 H51C 109.5 . . ?
H51B C51 H51C 109.5 . . ?
C49 C52 H52A 109.5 . . ?
C49 C52 H52B 109.5 . . ?
H52A C52 H52B 109.5 . . ?
C49 C52 H52C 109.5 . . ?
H52A C52 H52C 109.5 . . ?
H52B C52 H52C 109.5 . . ?
C56 C53 C55 112.5(14) . . ?
C56 C53 C54 107.6(15) . . ?
C55 C53 C54 103.6(14) . . ?
C56 C53 P1 109.4(11) . . ?
C55 C53 P1 106.6(11) . . ?
C54 C53 P1 117.2(14) . . ?
C53 C54 H54A 109.5 . . ?
C53 C54 H54B 109.5 . . ?
H54A C54 H54B 109.5 . . ?
C53 C54 H54C 109.5 . . ?
H54A C54 H54C 109.5 . . ?
H54B C54 H54C 109.5 . . ?
C53 C55 H55A 109.5 . . ?
C53 C55 H55B 109.5 . . ?
H55A C55 H55B 109.5 . . ?
C53 C55 H55C 109.5 . . ?
H55A C55 H55C 109.5 . . ?
H55B C55 H55C 109.5 . . ?
C53 C56 H56A 109.5 . . ?
C53 C56 H56B 109.5 . . ?
H56A C56 H56B 109.5 . . ?
C53 C56 H56C 109.5 . . ?
H56A C56 H56C 109.5 . . ?
H56B C56 H56C 109.5 . . ?
C60 C57 C59 110.7(15) . . ?
C60 C57 C58 111.2(16) . . ?
C59 C57 C58 104.9(14) . . ?
C60 C57 P1 108.1(13) . . ?
C59 C57 P1 105.0(10) . . ?
C58 C57 P1 116.7(14) . . ?
C57 C58 H58A 109.5 . . ?
C57 C58 H58B 109.5 . . ?
H58A C58 H58B 109.5 . . ?
C57 C58 H58C 109.5 . . ?
H58A C58 H58C 109.5 . . ?
H58B C58 H58C 109.5 . . ?
C57 C59 H59A 109.5 . . ?
C57 C59 H59B 109.5 . . ?
H59A C59 H59B 109.5 . . ?
C57 C59 H59C 109.5 . . ?
H59A C59 H59C 109.5 . . ?
H59B C59 H59C 109.5 . . ?
C57 C60 H60A 109.5 . . ?
C57 C60 H60B 109.5 . . ?
H60A C60 H60B 109.5 . . ?
C57 C60 H60C 109.5 . . ?
H60A C60 H60C 109.5 . . ?
H60B C60 H60C 109.5 . . ?
C63 C61 C64 136(10) . . ?
C63 C61 C62 112(10) . . ?
C64 C61 C62 88(7) . . ?
C63 C61 P2 109(10) . . ?
C64 C61 P2 106(7) . . ?
C62 C61 P2 97(6) . . ?
C61 C62 H62A 109.5 . . ?
C61 C62 H62B 109.5 . . ?
H62A C62 H62B 109.5 . . ?
C61 C62 H62C 109.5 . . ?
H62A C62 H62C 109.5 . . ?
H62B C62 H62C 109.5 . . ?
C61 C63 H63A 109.5 . . ?
C61 C63 H63B 109.5 . . ?
H63A C63 H63B 109.5 . . ?
C61 C63 H63C 109.5 . . ?
H63A C63 H63C 109.5 . . ?
H63B C63 H63C 109.5 . . ?
C61 C64 H64A 109.5 . . ?
C61 C64 H64B 109.5 . . ?
H64A C64 H64B 109.5 . . ?
C61 C64 H64C 109.5 . . ?
H64A C64 H64C 109.5 . . ?
H64B C64 H64C 109.5 . . ?
C67 C65 C66 113(6) . . ?
C67 C65 C68 105(7) . . ?
C66 C65 C68 90(4) . . ?
C67 C65 P2 132(6) . . ?
C66 C65 P2 112(4) . . ?
C68 C65 P2 90(4) . . ?
C65 C66 H66D 109.5 . . ?
C65 C66 H66E 109.5 . . ?
H66D C66 H66E 109.5 . . ?
C65 C66 H66F 109.5 . . ?
H66D C66 H66F 109.5 . . ?
H66E C66 H66F 109.5 . . ?
C65 C67 H67D 109.5 . . ?
C65 C67 H67E 109.5 . . ?
H67D C67 H67E 109.5 . . ?
C65 C67 H67F 109.5 . . ?
H67D C67 H67F 109.5 . . ?
H67E C67 H67F 109.5 . . ?
C65 C68 H68D 109.5 . . ?
C65 C68 H68E 109.5 . . ?
H68D C68 H68E 109.5 . . ?
C65 C68 H68F 109.5 . . ?
H68D C68 H68F 109.5 . . ?
H68E C68 H68F 109.5 . . ?
C72 C69 C71 105(2) . . ?
C72 C69 C70 110(2) . . ?
C71 C69 C70 105.0(19) . . ?
C72 C69 P1 111(2) . . ?
C71 C69 P1 111(2) . . ?
C70 C69 P1 114(2) . . ?
C69 C70 H70D 109.5 . . ?
C69 C70 H70E 109.5 . . ?
H70D C70 H70E 109.5 . . ?
C69 C70 H70F 109.5 . . ?
H70D C70 H70F 109.5 . . ?
H70E C70 H70F 109.5 . . ?
C69 C71 H71D 109.5 . . ?
C69 C71 H71E 109.5 . . ?
H71D C71 H71E 109.5 . . ?
C69 C71 H71F 109.5 . . ?
H71D C71 H71F 109.5 . . ?
H71E C71 H71F 109.5 . . ?
C69 C72 H72D 109.5 . . ?
C69 C72 H72E 109.5 . . ?
H72D C72 H72E 109.5 . . ?
C69 C72 H72F 109.5 . . ?
H72D C72 H72F 109.5 . . ?
H72E C72 H72F 109.5 . . ?
C76 C73 C74 109(6) . . ?
C76 C73 P1 115(6) . . ?
C74 C73 P1 108(4) . . ?
C76 C73 C75 114(6) . . ?
C74 C73 C75 106(4) . . ?
P1 C73 C75 104(3) . . ?
C73 C74 H74D 109.5 . . ?
C73 C74 H74E 109.5 . . ?
H74D C74 H74E 109.5 . . ?
C73 C74 H74F 109.5 . . ?
H74D C74 H74F 109.5 . . ?
H74E C74 H74F 109.5 . . ?
C73 C75 Sb2A 117(3) . . ?
C73 C75 H75D 107.9 . . ?
Sb2A C75 H75D 107.9 . . ?
C73 C75 H75E 107.9 . . ?
Sb2A C75 H75E 107.9 . . ?
H75D C75 H75E 107.2 . . ?
C73 C76 H76D 109.5 . . ?
C73 C76 H76E 109.5 . . ?
H76D C76 H76E 109.5 . . ?
C73 C76 H76F 109.5 . . ?
H76D C76 H76F 109.5 . . ?
H76E C76 H76F 109.5 . . ?
C80 C77 C79 110(2) . . ?
C80 C77 C78 111(2) . . ?
C79 C77 C78 104(2) . . ?
C80 C77 P1 116(4) . . ?
C79 C77 P1 114(4) . . ?
C78 C77 P1 102(2) . . ?
C77 C78 H78D 109.5 . . ?
C77 C78 H78E 109.5 . . ?
H78D C78 H78E 109.5 . . ?
C77 C78 H78F 109.5 . . ?
H78D C78 H78F 109.5 . . ?
H78E C78 H78F 109.5 . . ?
C77 C79 H79D 109.5 . . ?
C77 C79 H79E 109.5 . . ?
H79D C79 H79E 109.5 . . ?
C77 C79 H79F 109.5 . . ?
H79D C79 H79F 109.5 . . ?
H79E C79 H79F 109.5 . . ?
C77 C80 H80D 109.5 . . ?
C77 C80 H80E 109.5 . . ?
H80D C80 H80E 109.5 . . ?
C77 C80 H80F 109.5 . . ?
H80D C80 H80F 109.5 . . ?
H80E C80 H80F 109.5 . . ?
C84 C81 C83 110(2) . . ?
C84 C81 C82 110(2) . . ?
C83 C81 C82 106(2) . . ?
C84 C81 P2 119(4) . . ?
C83 C81 P2 95(4) . . ?
C82 C81 P2 114(3) . . ?
C81 C82 H82A 109.5 . . ?
C81 C82 H82B 109.5 . . ?
H82A C82 H82B 109.5 . . ?
C81 C82 H82C 109.5 . . ?
H82A C82 H82C 109.5 . . ?
H82B C82 H82C 109.5 . . ?
C81 C83 H83A 109.5 . . ?
C81 C83 H83B 109.5 . . ?
H83A C83 H83B 109.5 . . ?
C81 C83 H83C 109.5 . . ?
H83A C83 H83C 109.5 . . ?
H83B C83 H83C 109.5 . . ?
C81 C84 H84A 109.5 . . ?
C81 C84 H84B 109.5 . . ?
H84A C84 H84B 109.5 . . ?
C81 C84 H84C 109.5 . . ?
H84A C84 H84C 109.5 . . ?
H84B C84 H84C 109.5 . . ?

loop_
_geom_bond_atom_site_label_1
_geom_bond_atom_site_label_2
_geom_bond_distance
_geom_bond_site_symmetry_2
_geom_bond_publ_flag
Pt1 P2 2.312(3) . ?
Pt1 P1 2.330(3) . ?
Pt1 Sb2A 2.681(2) . ?
Pt1 Sb2 2.7166(10) . ?
Pt1 H1 2.07(17) . ?
Re1 C11 1.87(2) . ?
Re1 C14 1.915(12) . ?
Re1 C12 1.938(13) . ?
Re1 C13 1.989(15) . ?
Re1 Sb1 2.7210(7) . ?
Re1 Sb2 2.8831(9) . ?
Re1 Sb2A 2.986(2) . ?
Re2 C24 1.893(12) . ?
Re2 C23 1.943(14) . ?
Re2 C22 1.949(13) . ?
Re2 C21 1.968(14) . ?
Re2 Sb1 2.7204(7) . ?
Re2 Sb2A 2.879(2) . ?
Re2 Sb2 2.9083(10) . ?
Sb1 C25 2.139(10) . ?
Sb1 C31 2.140(11) . ?
Sb2 C40 2.193(14) . ?
Sb2A C75 2.13(4) . ?
P1 C73 1.71(5) . ?
P1 C49 1.885(18) . ?
P1 C53 1.899(17) . ?
P1 C77 1.96(3) . ?
P1 C57 2.019(19) . ?
P1 C69 2.03(3) . ?
P2 C41 1.890(18) . ?
P2 C45 1.909(17) . ?
P2 C37 1.93(2) . ?
P2 C65 1.99(6) . ?
P2 C61 2.02(11) . ?
P2 C81 2.05(5) . ?
O11 C11 1.204(18) . ?
O12 C12 1.138(13) . ?
O13 C13 1.138(14) . ?
O14 C14 1.142(12) . ?
O21 C21 1.133(13) . ?
O22 C22 1.113(12) . ?
O23 C23 1.155(14) . ?
O24 C24 1.167(13) . ?
C25 C26 1.350(17) . ?
C25 C30 1.356(16) . ?
C26 C27 1.36(2) . ?
C26 H26 0.9300 . ?
C27 C28 1.34(2) . ?
C27 H27 0.9300 . ?
C28 C29 1.33(2) . ?
C28 H28 0.9300 . ?
C29 C30 1.429(16) . ?
C29 H29 0.9300 . ?
C30 H30 0.9300 . ?
C31 C32 1.365(16) . ?
C31 C36 1.367(15) . ?
C32 C33 1.421(18) . ?
C32 H32 0.9300 . ?
C33 C34 1.35(2) . ?
C33 H33 0.9300 . ?
C34 C35 1.30(2) . ?
C34 H34 0.9300 . ?
C35 C36 1.366(17) . ?
C35 H35 0.9300 . ?
C36 H36 0.9300 . ?
C37 C39 1.46(3) . ?
C37 C38 1.59(2) . ?
C37 C40 1.59(2) . ?
C38 H38A 0.9600 . ?
C38 H38B 0.9600 . ?
C38 H38C 0.9600 . ?
C39 H39A 0.9600 . ?
C39 H39B 0.9600 . ?
C39 H39C 0.9600 . ?
C40 H40A 0.9700 . ?
C40 H40B 0.9700 . ?
C41 C44 1.543(9) . ?
C41 C42 1.543(8) . ?
C41 C43 1.547(9) . ?
C42 H42A 0.9600 . ?
C42 H42B 0.9600 . ?
C42 H42C 0.9600 . ?
C43 H43A 0.9600 . ?
C43 H43B 0.9600 . ?
C43 H43C 0.9600 . ?
C44 H44A 0.9600 . ?
C44 H44B 0.9600 . ?
C44 H44C 0.9600 . ?
C45 C47 1.543(8) . ?
C45 C48 1.547(9) . ?
C45 C46 1.547(9) . ?
C46 H46A 0.9600 . ?
C46 H46B 0.9600 . ?
C46 H46C 0.9600 . ?
C47 H47A 0.9600 . ?
C47 H47B 0.9600 . ?
C47 H47C 0.9600 . ?
C48 H48A 0.9600 . ?
C48 H48B 0.9600 . ?
C48 H48C 0.9600 . ?
C49 C52 1.543(15) . ?
C49 C51 1.551(15) . ?
C49 C50 1.580(15) . ?
C50 H50A 0.9600 . ?
C50 H50B 0.9600 . ?
C50 H50C 0.9600 . ?
C51 H51A 0.9600 . ?
C51 H51B 0.9600 . ?
C51 H51C 0.9600 . ?
C52 H52A 0.9600 . ?
C52 H52B 0.9600 . ?
C52 H52C 0.9600 . ?
C53 C56 1.512(14) . ?
C53 C55 1.546(14) . ?
C53 C54 1.572(14) . ?
C54 H54A 0.9600 . ?
C54 H54B 0.9600 . ?
C54 H54C 0.9600 . ?
C55 H55A 0.9600 . ?
C55 H55B 0.9600 . ?
C55 H55C 0.9600 . ?
C56 H56A 0.9600 . ?
C56 H56B 0.9600 . ?
C56 H56C 0.9600 . ?
C57 C60 1.533(15) . ?
C57 C59 1.550(15) . ?
C57 C58 1.560(14) . ?
C58 H58A 0.9600 . ?
C58 H58B 0.9600 . ?
C58 H58C 0.9600 . ?
C59 H59A 0.9600 . ?
C59 H59B 0.9600 . ?
C59 H59C 0.9600 . ?
C60 H60A 0.9600 . ?
C60 H60B 0.9600 . ?
C60 H60C 0.9600 . ?
C61 C63 1.26(13) . ?
C61 C64 1.42(11) . ?
C61 C62 1.83(11) . ?
C62 H62A 0.9600 . ?
C62 H62B 0.9600 . ?
C62 H62C 0.9600 . ?
C63 H63A 0.9600 . ?
C63 H63B 0.9600 . ?
C63 H63C 0.9600 . ?
C64 H64A 0.9600 . ?
C64 H64B 0.9600 . ?
C64 H64C 0.9600 . ?
C65 C67 1.57(12) . ?
C65 C66 1.71(8) . ?
C65 C68 1.78(8) . ?
C66 H66D 0.9600 . ?
C66 H66E 0.9600 . ?
C66 H66F 0.9600 . ?
C67 H67D 0.9600 . ?
C67 H67E 0.9600 . ?
C67 H67F 0.9600 . ?
C68 H68D 0.9600 . ?
C68 H68E 0.9600 . ?
C68 H68F 0.9600 . ?
C69 C72 1.535(17) . ?
C69 C71 1.555(17) . ?
C69 C70 1.559(17) . ?
C70 H70D 0.9600 . ?
C70 H70E 0.9600 . ?
C70 H70F 0.9600 . ?
C71 H71D 0.9600 . ?
C71 H71E 0.9600 . ?
C71 H71F 0.9600 . ?
C72 H72D 0.9600 . ?
C72 H72E 0.9600 . ?
C72 H72F 0.9600 . ?
C73 C76 1.10(7) . ?
C73 C74 1.68(8) . ?
C73 C75 1.81(6) . ?
C74 H74D 0.9600 . ?
C74 H74E 0.9600 . ?
C74 H74F 0.9600 . ?
C75 H75D 0.9700 . ?
C75 H75E 0.9700 . ?
C76 H76D 0.9600 . ?
C76 H76E 0.9600 . ?
C76 H76F 0.9600 . ?
C77 C80 1.529(17) . ?
C77 C79 1.549(17) . ?
C77 C78 1.572(17) . ?
C78 H78D 0.9600 . ?
C78 H78E 0.9600 . ?
C78 H78F 0.9600 . ?
C79 H79D 0.9600 . ?
C79 H79E 0.9600 . ?
C79 H79F 0.9600 . ?
C80 H80D 0.9600 . ?
C80 H80E 0.9600 . ?
C80 H80F 0.9600 . ?
C81 C84 1.525(17) . ?
C81 C83 1.545(17) . ?
C81 C82 1.561(17) . ?
C82 H82A 0.9600 . ?
C82 H82B 0.9600 . ?
C82 H82C 0.9600 . ?
C83 H83A 0.9600 . ?
C83 H83B 0.9600 . ?
C83 H83C 0.9600 . ?
C84 H84A 0.9600 . ?
C84 H84B 0.9600 . ?
C84 H84C 0.9600 . ?
